data_4505785
loop_
_publ_author_name
'Saha, Manas K.'
'Ramanujam, Rathnakumar'
'Bernal, Ivan'
'Fronczek, Frank R.'

_publ_section_title
;
 The Phenomenon of Conglomerate Crystallization. Part 57. Control of the
 Crystallization Behavior by the Choice of the Counter Ion. Part 9. The
 Stereochemistry and Crystallization Architecture of [(3,2,3-tet)Co(N3)2]X
 (X = Cl(I), Br(II), I(III), NO3(IV), and PF6(V))
;
_journal_issue 3
_journal_name_full 'Crystal Growth &amp; Design'
_journal_page_first 205
_journal_paper_doi 10.1021/cg020003i
_journal_volume 2
_journal_year 2002
_chemical_compound_source 'synthesis as described'
_chemical_formula_moiety 'C12 H12 Br1 Co1 N10'
_chemical_formula_structural 'C12 H12 N10 CO BR'
_chemical_formula_sum 'C8 H22 Br Co N10'
_chemical_formula_weight 397.2
_chemical_name_systematic ?
_space_group_IT_number 14
_symmetry_cell_setting monoclinic
_symmetry_Int_Tables_number 14
_symmetry_space_group_name_Hall '-P 2ybc'
_symmetry_space_group_name_H-M 'P 1 21/c 1'
_atom_sites_solution_hydrogens geom
_atom_sites_solution_primary direct
_atom_sites_solution_secondary difmap
_audit_creation_date 2001-11-12T12:26:06-00:00
_audit_creation_method 'WinGX routine CIF_UPDATE'
_cell_angle_alpha 90
_cell_angle_beta 100.1770
_cell_angle_gamma 90
_cell_formula_units_Z 4
_cell_length_a 14.3546(5)
_cell_length_b 8.1446(2)
_cell_length_c 13.5195(4)
_cell_measurement_reflns_used 0
_cell_measurement_temperature 120(2)
_cell_measurement_theta_max 0
_cell_measurement_theta_min 0
_cell_measurement_wavelength 0.71073
_cell_volume 1555.73(8)
_computing_molecular_graphics 'Ortep-3 for Windows (Farrugia, 1997)'
_computing_publication_material 'WinGX publication routines (Farrugia, 1999)'
_computing_structure_refinement 'SHELXL-97 (Sheldrick, 1997)'
_computing_structure_solution 'SHELXS-97 (Sheldrick, 1997)'
_diffrn_ambient_temperature 120(2)
_diffrn_measured_fraction_theta_full 0.979
_diffrn_measured_fraction_theta_max 0.979
_diffrn_radiation_monochromator graphite
_diffrn_radiation_probe x-ray
_diffrn_radiation_type MoK\a
_diffrn_radiation_wavelength 0.71073
_diffrn_reflns_av_unetI/netI 0.0578
_diffrn_reflns_limit_h_max 20
_diffrn_reflns_limit_h_min 0
_diffrn_reflns_limit_k_max 11
_diffrn_reflns_limit_k_min -10
_diffrn_reflns_limit_l_max 18
_diffrn_reflns_limit_l_min -19
_diffrn_reflns_number 7282
_diffrn_reflns_theta_full 30.02
_diffrn_reflns_theta_max 30.02
_diffrn_reflns_theta_min 2.88
_exptl_absorpt_coefficient_mu 3.68
_exptl_absorpt_correction_type none
_exptl_crystal_colour green
_exptl_crystal_density_diffrn 1.696
_exptl_crystal_density_method 'not measured'
_exptl_crystal_description prism
_exptl_crystal_F_000 808
_exptl_crystal_size_max 0.42
_exptl_crystal_size_mid 0.4
_exptl_crystal_size_min 0.07
_refine_diff_density_max 0.584
_refine_diff_density_min -1.268
_refine_diff_density_rms 0.13
_refine_ls_extinction_method none
_refine_ls_goodness_of_fit_ref 1.029
_refine_ls_hydrogen_treatment mixed
_refine_ls_matrix_type full
_refine_ls_number_parameters 269
_refine_ls_number_reflns 4454
_refine_ls_number_restraints 0
_refine_ls_restrained_S_all 1.029
_refine_ls_R_factor_all 0.0685
_refine_ls_R_factor_gt 0.0443
_refine_ls_shift/su_max 0.001
_refine_ls_shift/su_mean 0
_refine_ls_structure_factor_coef Fsqd
_refine_ls_weighting_details 'calc w=1/[\s^2^(Fo^2^)+(0.0480P)^2^+2.1960P] where P=(Fo^2^+2Fc^2^)/3'
_refine_ls_weighting_scheme calc
_refine_ls_wR_factor_gt 0.1011
_refine_ls_wR_factor_ref 0.1113
_reflns_number_gt 3367
_reflns_number_total 4454
_reflns_threshold_expression >2sigma(I)
_cod_data_source_file cg020003i_s4.cif
_cod_data_source_block ivan25
_cod_original_sg_symbol_H-M 'P 21/c'
_cod_database_code 4505785

loop_
_symmetry_equiv_pos_as_xyz
'x, y, z'
'-x, y+1/2, -z+1/2'
'-x, -y, -z'
'x, -y-1/2, z-1/2'

loop_
_atom_site_label
_atom_site_type_symbol
_atom_site_fract_x
_atom_site_fract_y
_atom_site_fract_z
_atom_site_U_iso_or_equiv
_atom_site_adp_type
_atom_site_occupancy
_atom_site_symmetry_multiplicity
_atom_site_calc_flag
_atom_site_refinement_flags
_atom_site_disorder_assembly
_atom_site_disorder_group
C1 C 0.9273(2) 0.1748(4) 0.1459(3) 0.0234(7) Uani 1 1 d . . .
C2 C 0.9426(3) -0.0073(5) 0.1659(3) 0.0296(8) Uani 1 1 d . . .
C3 C 0.9130(2) -0.1133(4) 0.0744(3) 0.0256(7) Uani 1 1 d . . .
C4 C 0.7867(3) -0.2149(4) -0.0556(3) 0.0228(7) Uani 1 1 d . . .
C5 C 0.6835(3) -0.1928(4) -0.0947(2) 0.0214(7) Uani 1 1 d . . .
C6 C 0.5636(2) 0.0187(4) -0.1341(2) 0.0207(6) Uani 1 1 d . . .
C7 C 0.5405(2) 0.1973(4) -0.1555(3) 0.0233(7) Uani 1 1 d . . .
C8 C 0.5710(2) 0.3086(4) -0.0659(2) 0.0216(6) Uani 1 1 d . . .
Br Br 0.72187(3) 0.57786(4) 0.15896(2) 0.03044(12) Uani 1 1 d . . .
Co Co 0.74465(3) 0.10275(5) 0.00338(3) 0.01261(11) Uani 1 1 d . . .
N1 N 0.8250(2) 0.2153(4) 0.1191(2) 0.0194(5) Uani 1 1 d . . .
N2 N 0.81013(19) -0.1095(3) 0.0353(2) 0.0167(5) Uani 1 1 d . . .
N3 N 0.66661(19) -0.0138(3) -0.11008(19) 0.0160(5) Uani 1 1 d . . .
N4 N 0.67567(19) 0.3103(3) -0.0354(2) 0.0163(5) Uani 1 1 d . . .
N5 N 0.65022(18) 0.0408(3) 0.08498(18) 0.0180(5) Uani 1 1 d . . .
N6 N 0.67122(18) 0.0334(3) 0.17468(19) 0.0169(5) Uani 1 1 d . . .
N7 N 0.6882(2) 0.0242(4) 0.2615(2) 0.0270(6) Uani 1 1 d . . .
N8 N 0.83479(19) 0.1515(3) -0.0863(2) 0.0194(5) Uani 1 1 d . . .
N9 N 0.86790(19) 0.2853(3) -0.0886(2) 0.0214(6) Uani 1 1 d . . .
N10 N 0.9034(3) 0.4124(4) -0.0931(3) 0.0381(8) Uani 1 1 d . . .
H1 H 0.820(3) 0.322(5) 0.115(3) 0.023(10) Uiso 1 1 d . . .
H2 H 0.798(3) 0.201(5) 0.172(3) 0.026(10) Uiso 1 1 d . . .
H3 H 0.951(3) 0.242(5) 0.199(3) 0.028(10) Uiso 1 1 d . . .
H4 H 0.957(3) 0.214(4) 0.092(3) 0.022(9) Uiso 1 1 d . . .
H5 H 1.004(3) -0.020(5) 0.187(3) 0.029(10) Uiso 1 1 d . . .
H6 H 0.914(3) -0.035(5) 0.218(3) 0.025(10) Uiso 1 1 d . . .
H7 H 0.930(3) -0.217(5) 0.088(3) 0.032(11) Uiso 1 1 d . . .
H8 H 0.947(3) -0.081(5) 0.023(3) 0.042(13) Uiso 1 1 d . . .
H9 H 0.787(3) -0.148(5) 0.074(3) 0.019(10) Uiso 1 1 d . . .
H10 H 0.824(2) -0.178(4) -0.101(2) 0.008(8) Uiso 1 1 d . . .
H11 H 0.802(2) -0.320(5) -0.040(3) 0.017(9) Uiso 1 1 d . . .
H12 H 0.652(2) -0.233(4) -0.043(2) 0.006(7) Uiso 1 1 d . . .
H13 H 0.661(2) -0.252(4) -0.157(3) 0.016(8) Uiso 1 1 d . . .
H14 H 0.693(2) 0.009(4) -0.158(2) 0.011(8) Uiso 1 1 d . . .
H15 H 0.534(2) -0.020(4) -0.082(3) 0.013(8) Uiso 1 1 d . . .
H16 H 0.543(3) -0.045(5) -0.186(3) 0.020(9) Uiso 1 1 d . . .
H17 H 0.568(3) 0.232(5) -0.211(3) 0.022(9) Uiso 1 1 d . . .
H18 H 0.476(3) 0.210(5) -0.173(3) 0.024(10) Uiso 1 1 d . . .
H19 H 0.543(2) 0.272(4) -0.010(2) 0.011(8) Uiso 1 1 d . . .
H20 H 0.546(3) 0.420(4) -0.083(3) 0.020(9) Uiso 1 1 d . . .
H21 H 0.693(2) 0.353(4) -0.084(3) 0.010(8) Uiso 1 1 d . . .
H22 H 0.686(3) 0.379(5) 0.011(3) 0.024(10) Uiso 1 1 d . . .

loop_
_atom_site_aniso_label
_atom_site_aniso_U_11
_atom_site_aniso_U_22
_atom_site_aniso_U_33
_atom_site_aniso_U_23
_atom_site_aniso_U_13
_atom_site_aniso_U_12
C1 0.0158(16) 0.0271(17) 0.0252(16) 0.0004(14) -0.0021(13) -0.0016(13)
C2 0.0200(18) 0.033(2) 0.0326(19) 0.0087(16) -0.0030(14) 0.0036(15)
C3 0.0184(16) 0.0207(17) 0.0388(19) 0.0056(15) 0.0079(14) 0.0037(13)
C4 0.0301(18) 0.0131(15) 0.0273(16) -0.0021(13) 0.0106(14) 0.0031(13)
C5 0.0305(18) 0.0131(15) 0.0209(14) -0.0044(12) 0.0057(13) -0.0037(13)
C6 0.0192(16) 0.0228(16) 0.0194(15) -0.0008(13) 0.0015(12) -0.0065(13)
C7 0.0181(17) 0.0266(17) 0.0228(15) 0.0038(14) -0.0035(13) -0.0004(13)
C8 0.0180(16) 0.0203(16) 0.0260(16) 0.0031(13) 0.0023(13) 0.0044(13)
Br 0.0532(3) 0.01999(18) 0.02108(17) -0.00123(13) 0.01461(15) 0.00068(15)
Co 0.0136(2) 0.01245(19) 0.01237(18) -0.00039(14) 0.00385(14) -0.00003(15)
N1 0.0207(14) 0.0194(14) 0.0170(12) -0.0022(11) 0.0009(10) 0.0002(11)
N2 0.0158(13) 0.0143(13) 0.0210(12) 0.0019(11) 0.0060(10) 0.0023(10)
N3 0.0189(13) 0.0161(12) 0.0140(11) -0.0012(10) 0.0054(10) -0.0021(10)
N4 0.0182(13) 0.0148(12) 0.0154(11) 0.0001(11) 0.0018(10) 0.0014(10)
N5 0.0156(13) 0.0232(13) 0.0162(11) 0.0016(10) 0.0061(9) -0.0002(10)
N6 0.0187(13) 0.0132(12) 0.0204(12) -0.0025(10) 0.0081(10) -0.0001(10)
N7 0.0411(18) 0.0253(15) 0.0157(12) -0.0001(11) 0.0082(12) -0.0027(13)
N8 0.0211(14) 0.0155(13) 0.0233(13) -0.0042(11) 0.0090(10) -0.0006(10)
N9 0.0168(13) 0.0248(15) 0.0236(13) 0.0046(11) 0.0064(10) 0.0053(11)
N10 0.0359(19) 0.0210(16) 0.062(2) 0.0091(15) 0.0196(17) 0.0000(13)

loop_
_atom_type_symbol
_atom_type_description
_atom_type_scat_dispersion_real
_atom_type_scat_dispersion_imag
_atom_type_scat_source
C C 0.0033 0.0016 'International Tables Vol C Tables 4.2.6.8 and 6.1.1.4'
H H 0 0 'International Tables Vol C Tables 4.2.6.8 and 6.1.1.4'
Br Br -0.2901 2.4595 'International Tables Vol C Tables 4.2.6.8 and 6.1.1.4'
Co Co 0.3494 0.9721 'International Tables Vol C Tables 4.2.6.8 and 6.1.1.4'
N N 0.0061 0.0033 'International Tables Vol C Tables 4.2.6.8 and 6.1.1.4'

loop_
_geom_angle_atom_site_label_1
_geom_angle_atom_site_label_2
_geom_angle_atom_site_label_3
_geom_angle
_geom_angle_site_symmetry_1
_geom_angle_site_symmetry_3
N1 C1 C2 111.5(3) . .
N1 C1 H3 106(2) . .
C2 C1 H3 115(2) . .
N1 C1 H4 107(2) . .
C2 C1 H4 113(2) . .
H3 C1 H4 104(3) . .
C3 C2 C1 113.8(3) . .
C3 C2 H5 109(3) . .
C1 C2 H5 106(3) . .
C3 C2 H6 113(3) . .
C1 C2 H6 108(3) . .
H5 C2 H6 106(3) . .
N2 C3 C2 113.6(3) . .
N2 C3 H7 108(3) . .
C2 C3 H7 111(3) . .
N2 C3 H8 110(3) . .
C2 C3 H8 109(3) . .
H7 C3 H8 104(4) . .
N2 C4 C5 106.8(3) . .
N2 C4 H10 107(2) . .
C5 C4 H10 112(2) . .
N2 C4 H11 111(2) . .
C5 C4 H11 112(2) . .
H10 C4 H11 108(3) . .
N3 C5 C4 107.2(3) . .
N3 C5 H12 110.6(19) . .
C4 C5 H12 105.8(18) . .
N3 C5 H13 110(2) . .
C4 C5 H13 114(2) . .
H12 C5 H13 109(3) . .
N3 C6 C7 113.1(3) . .
N3 C6 H15 110(2) . .
C7 C6 H15 111(2) . .
N3 C6 H16 104(2) . .
C7 C6 H16 113(2) . .
H15 C6 H16 105(3) . .
C6 C7 C8 113.7(3) . .
C6 C7 H17 109(2) . .
C8 C7 H17 111(2) . .
C6 C7 H18 110(2) . .
C8 C7 H18 106(2) . .
H17 C7 H18 107(3) . .
N4 C8 C7 111.3(3) . .
N4 C8 H19 108.9(19) . .
C7 C8 H19 110.0(19) . .
N4 C8 H20 112(2) . .
C7 C8 H20 109(2) . .
H19 C8 H20 106(3) . .
N5 Co N8 175.39(11) . .
N5 Co N3 87.69(11) . .
N8 Co N3 87.86(11) . .
N5 Co N2 90.11(11) . .
N8 Co N2 88.38(11) . .
N3 Co N2 86.09(11) . .
N5 Co N4 90.29(11) . .
N8 Co N4 90.99(11) . .
N3 Co N4 90.93(11) . .
N2 Co N4 176.97(11) . .
N5 Co N1 92.19(11) . .
N8 Co N1 92.23(11) . .
N3 Co N1 178.61(12) . .
N2 Co N1 92.53(11) . .
N4 Co N1 90.45(11) . .
C1 N1 Co 119.9(2) . .
C1 N1 H1 107(3) . .
Co N1 H1 113(2) . .
C1 N1 H2 109(3) . .
Co N1 H2 107(2) . .
H1 N1 H2 98(3) . .
C3 N2 C4 110.4(3) . .
C3 N2 Co 120.1(2) . .
C4 N2 Co 107.2(2) . .
C3 N2 H9 106(3) . .
C4 N2 H9 106(3) . .
Co N2 H9 106(3) . .
C6 N3 C5 109.8(3) . .
C6 N3 Co 119.5(2) . .
C5 N3 Co 107.85(18) . .
C6 N3 H14 111(2) . .
C5 N3 H14 104(2) . .
Co N3 H14 103(2) . .
C8 N4 Co 119.9(2) . .
C8 N4 H21 103(2) . .
Co N4 H21 111(2) . .
C8 N4 H22 104(3) . .
Co N4 H22 111(3) . .
H21 N4 H22 106(4) . .
N6 N5 Co 120.5(2) . .
N7 N6 N5 177.5(3) . .
N9 N8 Co 120.7(2) . .
N10 N9 N8 176.7(3) . .

loop_
_geom_bond_atom_site_label_1
_geom_bond_atom_site_label_2
_geom_bond_distance
_geom_bond_site_symmetry_2
C1 N1 1.486(4) .
C1 C2 1.517(5) .
C1 H3 0.92(4) .
C1 H4 0.97(4) .
C2 C3 1.506(5) .
C2 H5 0.88(4) .
C2 H6 0.90(4) .
C3 N2 1.479(4) .
C3 H7 0.89(4) .
C3 H8 0.95(5) .
C4 N2 1.487(4) .
C4 C5 1.493(5) .
C4 H10 0.93(3) .
C4 H11 0.90(4) .
C5 N3 1.486(4) .
C5 H12 0.96(3) .
C5 H13 0.98(3) .
C6 N3 1.480(4) .
C6 C7 1.508(5) .
C6 H15 0.94(3) .
C6 H16 0.88(4) .
C7 C8 1.514(5) .
C7 H17 0.95(4) .
C7 H18 0.93(4) .
C8 N4 1.486(4) .
C8 H19 0.97(3) .
C8 H20 0.99(4) .
Co N5 1.959(2) .
Co N8 1.964(3) .
Co N3 1.975(3) .
Co N2 1.978(3) .
Co N4 1.982(3) .
Co N1 1.995(3) .
N1 H1 0.87(4) .
N1 H2 0.88(4) .
N2 H9 0.74(4) .
N3 H14 0.83(3) .
N4 H21 0.82(4) .
N4 H22 0.83(4) .
N5 N6 1.198(3) .
N6 N7 1.159(3) .
N8 N9 1.191(4) .
N9 N10 1.161(4) .
